data_7718876
loop_
_publ_author_name
'Giarrana, Luisa'
'Poitiers, Nadine E.'
'St&#xfc;rmer, Alida'
'Zimmer, Michael'
'Huch, Volker'
'Morgenstern, Bernd'
'Scheschkewitz, David'

_publ_section_title
;
 Heterobimetallic unsaturated silicon clusters (siliconoids) with
 transition metal-expanded scaffolds.
;
_journal_issue 26
_journal_name_full 'Dalton transactions (Cambridge, England : 2003)'
_journal_page_first 10441
_journal_page_last 10447
_journal_paper_doi 10.1039/d5dt01135c
_journal_volume 54
_journal_year 2025
_chemical_formula_moiety 'C78 H114 Cl Ir N2 Si6 Zr'
_chemical_formula_sum 'C78 H114 Cl Ir N2 Si6 Zr'
_chemical_formula_weight 1567.12
_chemical_properties_physical Air-sensitive,Moisture-sensitive
_space_group_crystal_system triclinic
_space_group_IT_number 2
_space_group_name_Hall '-P 1'
_space_group_name_H-M_alt 'P -1'
_atom_sites_solution_hydrogens geom
_atom_sites_solution_primary direct
_atom_sites_solution_secondary difmap
_audit_creation_method SHELXL-2019/3
_audit_update_record
;
2025-06-05 deposited with the CCDC.	2025-06-13 downloaded from the CCDC.
;
_cell_angle_alpha 85.640(2)
_cell_angle_beta 73.327(2)
_cell_angle_gamma 70.671(2)
_cell_formula_units_Z 2
_cell_length_a 13.0066(6)
_cell_length_b 16.0638(8)
_cell_length_c 20.4956(10)
_cell_measurement_reflns_used 9843
_cell_measurement_temperature 133(2)
_cell_measurement_theta_max 27.12
_cell_measurement_theta_min 2.30
_cell_volume 3870.1(3)
_computing_cell_refinement 'SAINT V8.40A (Bruker Nano, Inc., 2019)'
_computing_data_collection 'APEX 3 (Bruker Nano, Inc., 2019)'
_computing_data_reduction 'SAINT V8.40A (Bruker Nano, Inc., 2019)'
_computing_molecular_graphics 'SHELXL-2018/3 (Sheldrick, 2018)'
_computing_publication_material 'CIFTAB-2014 (Sheldrick, G. M.)'
_computing_structure_refinement
;
SHELXL-2019/3 (Sheldrick, 2019),                                              
SHELXLe Rev 1370 (Huebschle et al., 2011)
;
_computing_structure_solution 'SHELXT 2018/2 (Sheldrick, 2018)'
_diffrn_ambient_temperature 133(2)
_diffrn_measured_fraction_theta_full 0.998
_diffrn_measured_fraction_theta_max 0.998
_diffrn_measurement_device_type 'Bruker AXS D8 Venture, Photon II'
_diffrn_measurement_method '\f and \w scans'
_diffrn_radiation_type MoK\a
_diffrn_radiation_wavelength 0.71073
_diffrn_reflns_av_R_equivalents 0.0688
_diffrn_reflns_av_unetI/netI 0.0334
_diffrn_reflns_Laue_measured_fraction_full 0.998
_diffrn_reflns_Laue_measured_fraction_max 0.998
_diffrn_reflns_limit_h_max 15
_diffrn_reflns_limit_h_min -15
_diffrn_reflns_limit_k_max 19
_diffrn_reflns_limit_k_min -19
_diffrn_reflns_limit_l_max 24
_diffrn_reflns_limit_l_min -24
_diffrn_reflns_number 137646
_diffrn_reflns_point_group_measured_fraction_full 0.998
_diffrn_reflns_point_group_measured_fraction_max 0.998
_diffrn_reflns_theta_full 25.242
_diffrn_reflns_theta_max 25.681
_diffrn_reflns_theta_min 2.075
_diffrn_source 'INCOATEC I?S microfocus sealed tube'
_exptl_absorpt_coefficient_mu 2.021
_exptl_absorpt_correction_T_max 0.7455
_exptl_absorpt_correction_T_min 0.6989
_exptl_absorpt_correction_type multi-scan
_exptl_absorpt_process_details
;
 SADABS 2016/2: Krause, L., Herbst-Irmer, R., Sheldrick G.M. & Stalke D.,
 J. Appl. Cryst. 48 (2015) 3-10
;
_exptl_crystal_colour green
_exptl_crystal_density_diffrn 1.345
_exptl_crystal_density_meas ?
_exptl_crystal_description plate
_exptl_crystal_F_000 1628
_exptl_crystal_recrystallization_method 'Re-crystallisation from solvent: n-hexane'
_exptl_crystal_size_max 0.176
_exptl_crystal_size_mid 0.109
_exptl_crystal_size_min 0.064
_refine_diff_density_max 3.312
_refine_diff_density_min -0.598
_refine_diff_density_rms 0.086
_refine_ls_extinction_method none
_refine_ls_goodness_of_fit_ref 1.057
_refine_ls_hydrogen_treatment constr
_refine_ls_matrix_type full
_refine_ls_number_parameters 856
_refine_ls_number_reflns 14647
_refine_ls_number_restraints 87
_refine_ls_restrained_S_all 1.057
_refine_ls_R_factor_all 0.0383
_refine_ls_R_factor_gt 0.0306
_refine_ls_shift/su_max 0.002
_refine_ls_shift/su_mean 0.000
_refine_ls_structure_factor_coef Fsqd
_refine_ls_weighting_details 'w=1/[\s^2^(Fo^2^)+(0.0192P)^2^+7.6541P] where P=(Fo^2^+2Fc^2^)/3'
_refine_ls_weighting_scheme calc
_refine_ls_wR_factor_gt 0.0630
_refine_ls_wR_factor_ref 0.0665
_reflns_Friedel_coverage 0.000
_reflns_number_gt 13055
_reflns_number_total 14647
_reflns_threshold_expression 'I > 2\s(I)'
_cod_data_source_file d5dt01135c2.cif
_cod_data_source_block sh4613_a
_cod_depositor_comments
;
The following automatic conversions were performed:

data item '_exptl_crystal_density_meas' value 'not measured' was
changed to '?' -- the value is perceived as not measured.

Automatic conversion script
Id: cif_fix_values 8170 2020-07-09 18:12:32Z antanas 

 Adding full bibliography for 7718875--7718877.cif.
;
_cod_database_code 7718876
_shelx_shelxl_version_number 2019/3
_shelx_space_group_comment
;
The symmetry employed for this shelxl refinement is uniquely defined
by the following loop, which should always be used as a source of
symmetry information in preference to the above space-group names.
They are only intended as comments.
;
_shelx_estimated_absorpt_t_min 0.717
_shelx_estimated_absorpt_t_max 0.882

loop_
_space_group_symop_operation_xyz
'x, y, z'
'-x, -y, -z'

loop_
_atom_site_label
_atom_site_type_symbol
_atom_site_fract_x
_atom_site_fract_y
_atom_site_fract_z
_atom_site_U_iso_or_equiv
_atom_site_adp_type
_atom_site_occupancy
_atom_site_site_symmetry_order
_atom_site_calc_flag
_atom_site_refinement_flags_posn
_atom_site_refinement_flags_adp
_atom_site_refinement_flags_occupancy
_atom_site_disorder_assembly
_atom_site_disorder_group
Ir1 Ir 0.60524(2) 0.48615(2) 0.29633(2) 0.01809(4) Uani 1 1 d . . . . .
Zr1 Zr 0.88881(3) 0.39048(2) 0.10123(2) 0.01931(7) Uani 1 1 d . . . . .
Cl1 Cl 0.80814(8) 0.55060(6) 0.09161(4) 0.02798(19) Uani 1 1 d . . . . .
Si5 Si 0.58154(8) 0.18003(5) 0.24647(4) 0.01531(18) Uani 1 1 d . . . . .
Si1 Si 0.55569(8) 0.32547(6) 0.20974(4) 0.01657(18) Uani 1 1 d . . . . .
Si6 Si 0.46305(8) 0.46575(6) 0.25878(4) 0.01701(18) Uani 1 1 d . . . . .
Si3 Si 0.60696(8) 0.33999(6) 0.31570(4) 0.01780(18) Uani 1 1 d . . . . .
Si2 Si 0.72499(8) 0.35044(6) 0.20423(4) 0.01927(19) Uani 1 1 d . . . . .
Si4 Si 0.74019(8) 0.21054(6) 0.26206(4) 0.01681(18) Uani 1 1 d . . . . .
N2 N 0.3787(2) 0.54617(17) 0.20820(13) 0.0183(6) Uani 1 1 d . . . . .
N1 N 0.3097(2) 0.50275(17) 0.30773(13) 0.0190(6) Uani 1 1 d . . . . .
C1 C 0.4516(3) 0.1846(2) 0.32242(15) 0.0166(6) Uani 1 1 d . . . . .
C2 C 0.3467(3) 0.2018(2) 0.30642(17) 0.0193(7) Uani 1 1 d . . . . .
C3 C 0.2485(3) 0.2047(2) 0.35764(18) 0.0255(8) Uani 1 1 d . . . . .
H3 H 0.179757 0.216291 0.345682 0.031 Uiso 1 1 calc R U . . .
C4 C 0.2471(3) 0.1912(2) 0.42532(18) 0.0252(8) Uani 1 1 d . . . . .
C5 C 0.3485(3) 0.1751(2) 0.44139(17) 0.0237(7) Uani 1 1 d . . . . .
H5 H 0.349105 0.165866 0.487634 0.028 Uiso 1 1 calc R U . . .
C6 C 0.4494(3) 0.1718(2) 0.39246(16) 0.0196(7) Uani 1 1 d . . . . .
C7 C 0.5526(3) 0.1560(2) 0.41853(16) 0.0194(7) Uani 1 1 d . . . . .
H7 H 0.618710 0.155477 0.378699 0.023 Uiso 1 1 calc R U . . .
C8 C 0.5325(3) 0.2303(2) 0.46747(17) 0.0250(8) Uani 1 1 d . . . . .
H8A H 0.599580 0.219351 0.483727 0.038 Uiso 1 1 calc R U . . .
H8B H 0.466578 0.232872 0.506327 0.038 Uiso 1 1 calc R U . . .
H8C H 0.518276 0.286598 0.443794 0.038 Uiso 1 1 calc R U . . .
C9 C 0.5836(3) 0.0685(2) 0.45530(17) 0.0256(8) Uani 1 1 d . . . . .
H9A H 0.599139 0.019567 0.424241 0.038 Uiso 1 1 calc R U . . .
H9B H 0.520288 0.068233 0.495135 0.038 Uiso 1 1 calc R U . . .
H9C H 0.651198 0.061625 0.470062 0.038 Uiso 1 1 calc R U . . .
C10 C 0.3357(3) 0.2178(2) 0.23430(17) 0.0222(7) Uani 1 1 d . . . . .
H10 H 0.412914 0.212901 0.203776 0.027 Uiso 1 1 calc R U . . .
C11 C 0.2982(3) 0.1479(2) 0.20996(19) 0.0307(8) Uani 1 1 d . . . . .
H11A H 0.296510 0.158641 0.162502 0.046 Uiso 1 1 calc R U . . .
H11B H 0.222241 0.151119 0.238536 0.046 Uiso 1 1 calc R U . . .
H11C H 0.351700 0.089272 0.213240 0.046 Uiso 1 1 calc R U . . .
C12 C 0.2579(3) 0.3111(2) 0.22719(19) 0.0285(8) Uani 1 1 d . . . . .
H12A H 0.258073 0.321094 0.179403 0.043 Uiso 1 1 calc R U . . .
H12B H 0.285303 0.354191 0.242306 0.043 Uiso 1 1 calc R U . . .
H12C H 0.180618 0.317820 0.255305 0.043 Uiso 1 1 calc R U . . .
C13 C 0.1382(3) 0.1955(3) 0.48051(19) 0.0357(9) Uani 1 1 d . . . . .
H13 H 0.075298 0.210495 0.458307 0.043 Uiso 1 1 calc R U . . .
C14 C 0.1079(4) 0.2667(4) 0.5339(3) 0.0668(16) Uani 1 1 d . . . . .
H14A H 0.102195 0.323662 0.511710 0.100 Uiso 1 1 calc R U . . .
H14B H 0.166948 0.252322 0.557646 0.100 Uiso 1 1 calc R U . . .
H14C H 0.035007 0.270111 0.566761 0.100 Uiso 1 1 calc R U . . .
C15 C 0.1462(4) 0.1071(3) 0.5143(2) 0.0517(12) Uani 1 1 d . . . . .
H15A H 0.169504 0.061038 0.479319 0.077 Uiso 1 1 calc R U . . .
H15B H 0.072007 0.109651 0.545147 0.077 Uiso 1 1 calc R U . . .
H15C H 0.202227 0.093530 0.540195 0.077 Uiso 1 1 calc R U . . .
C16 C 0.6036(3) 0.0802(2) 0.19055(16) 0.0183(7) Uani 1 1 d . . . . .
C17 C 0.6150(3) 0.0859(2) 0.11949(16) 0.0209(7) Uani 1 1 d . . . . .
C18 C 0.6109(3) 0.0164(2) 0.08479(18) 0.0291(8) Uani 1 1 d . . . . .
H18 H 0.614956 0.022718 0.037738 0.035 Uiso 1 1 calc R U . . .
C19 C 0.6013(3) -0.0615(2) 0.11559(18) 0.0298(8) Uani 1 1 d D . . . .
C20 C 0.5979(3) -0.0689(2) 0.18359(18) 0.0282(8) Uani 1 1 d . . . . .
H20 H 0.595367 -0.122806 0.205402 0.034 Uiso 1 1 calc R U . . .
C21 C 0.5980(3) -0.0007(2) 0.22171(16) 0.0206(7) Uani 1 1 d . . . . .
C22 C 0.5918(3) -0.0187(2) 0.29658(17) 0.0219(7) Uani 1 1 d . . . . .
H22 H 0.594282 0.034965 0.316959 0.026 Uiso 1 1 calc R U . . .
C23 C 0.6913(3) -0.0965(2) 0.3069(2) 0.0335(9) Uani 1 1 d . . . . .
H23A H 0.696560 -0.148784 0.282727 0.050 Uiso 1 1 calc R U . . .
H23B H 0.679484 -0.108572 0.355638 0.050 Uiso 1 1 calc R U . . .
H23C H 0.761744 -0.082256 0.289021 0.050 Uiso 1 1 calc R U . . .
C24 C 0.4801(3) -0.0334(2) 0.33518(18) 0.0300(8) Uani 1 1 d . . . . .
H24A H 0.416553 0.017083 0.328759 0.045 Uiso 1 1 calc R U . . .
H24B H 0.475398 -0.039351 0.383803 0.045 Uiso 1 1 calc R U . . .
H24C H 0.476718 -0.087271 0.317766 0.045 Uiso 1 1 calc R U . . .
C25 C 0.6351(3) 0.1640(2) 0.07678(16) 0.0236(7) Uani 1 1 d . . . . .
H25 H 0.657520 0.200098 0.104463 0.028 Uiso 1 1 calc R U . . .
C26 C 0.5276(3) 0.2237(2) 0.05891(19) 0.0329(9) Uani 1 1 d . . . . .
H26A H 0.545297 0.271086 0.029557 0.049 Uiso 1 1 calc R U . . .
H26B H 0.468928 0.249414 0.100837 0.049 Uiso 1 1 calc R U . . .
H26C H 0.500104 0.188774 0.034953 0.049 Uiso 1 1 calc R U . . .
C27 C 0.7321(3) 0.1340(2) 0.01122(17) 0.0311(9) Uani 1 1 d . . . . .
H27A H 0.709413 0.103204 -0.018931 0.047 Uiso 1 1 calc R U . . .
H27B H 0.799705 0.093997 0.022516 0.047 Uiso 1 1 calc R U . . .
H27C H 0.749032 0.185573 -0.011835 0.047 Uiso 1 1 calc R U . . .
C28A C 0.5986(6) -0.1337(4) 0.0726(4) 0.0384(14) Uani 0.811(10) 1 d D U P A 1
H28A H 0.537521 -0.104144 0.049974 0.046 Uiso 0.811(10) 1 calc R U P A 1
C29A C 0.7048(6) -0.1647(5) 0.0160(4) 0.078(3) Uani 0.811(10) 1 d D U P A 1
H29A H 0.698317 -0.207672 -0.012741 0.118 Uiso 0.811(10) 1 calc R U P A 1
H29B H 0.769099 -0.192544 0.034919 0.118 Uiso 0.811(10) 1 calc R U P A 1
H29C H 0.717071 -0.114329 -0.011373 0.118 Uiso 0.811(10) 1 calc R U P A 1
C30A C 0.5661(7) -0.2078(4) 0.1102(3) 0.0480(17) Uani 0.811(10) 1 d D U P A 1
H30A H 0.489991 -0.184977 0.141716 0.072 Uiso 0.811(10) 1 calc R U P A 1
H30B H 0.620512 -0.237798 0.135838 0.072 Uiso 0.811(10) 1 calc R U P A 1
H30C H 0.566166 -0.249650 0.077727 0.072 Uiso 0.811(10) 1 calc R U P A 1
C28B C 0.612(2) -0.1403(16) 0.0747(18) 0.053(5) Uani 0.189(10) 1 d D U P A 2
H28B H 0.605023 -0.120698 0.028112 0.064 Uiso 0.189(10) 1 calc R U P A 2
C29B C 0.723(2) -0.2080(19) 0.0685(17) 0.070(5) Uani 0.189(10) 1 d D U P A 2
H29D H 0.776234 -0.180336 0.075078 0.104 Uiso 0.189(10) 1 calc R U P A 2
H29E H 0.751957 -0.236122 0.023142 0.104 Uiso 0.189(10) 1 calc R U P A 2
H29F H 0.715167 -0.252695 0.103225 0.104 Uiso 0.189(10) 1 calc R U P A 2
C30B C 0.515(2) -0.171(2) 0.1104(16) 0.056(5) Uani 0.189(10) 1 d D U P A 2
H30D H 0.516295 -0.221066 0.084658 0.084 Uiso 0.189(10) 1 calc R U P A 2
H30E H 0.443226 -0.123161 0.113799 0.084 Uiso 0.189(10) 1 calc R U P A 2
H30F H 0.520157 -0.190373 0.156149 0.084 Uiso 0.189(10) 1 calc R U P A 2
C31 C 0.8743(3) 0.1269(2) 0.27792(17) 0.0207(7) Uani 1 1 d . . . . .
C32 C 0.9463(3) 0.0625(2) 0.22721(18) 0.0258(8) Uani 1 1 d . . . . .
C33 C 1.0491(3) 0.0060(2) 0.23620(19) 0.0312(8) Uani 1 1 d . . . . .
H33 H 1.096023 -0.038456 0.202549 0.037 Uiso 1 1 calc R U . . .
C34 C 1.0850(3) 0.0127(3) 0.2926(2) 0.0327(9) Uani 1 1 d . . . . .
C35 C 1.0131(3) 0.0756(2) 0.34206(19) 0.0313(8) Uani 1 1 d . . . . .
H35 H 1.036071 0.080747 0.381157 0.038 Uiso 1 1 calc R U . . .
C36 C 0.9090(3) 0.1315(2) 0.33695(18) 0.0244(7) Uani 1 1 d . . . . .
C37 C 0.8383(3) 0.1992(2) 0.39392(17) 0.0271(8) Uani 1 1 d . . . . .
H37 H 0.757952 0.217603 0.391864 0.032 Uiso 1 1 calc R U . . .
C38 C 0.8398(3) 0.1638(3) 0.46445(18) 0.0357(9) Uani 1 1 d . . . . .
H38A H 0.819125 0.109746 0.470271 0.054 Uiso 1 1 calc R U . . .
H38B H 0.785218 0.208036 0.498813 0.054 Uiso 1 1 calc R U . . .
H38C H 0.915998 0.150668 0.469857 0.054 Uiso 1 1 calc R U . . .
C39 C 0.8750(4) 0.2817(3) 0.3824(2) 0.0372(9) Uani 1 1 d . . . . .
H39A H 0.866210 0.307136 0.338584 0.056 Uiso 1 1 calc R U . . .
H39B H 0.954638 0.265572 0.382250 0.056 Uiso 1 1 calc R U . . .
H39C H 0.827650 0.325055 0.419127 0.056 Uiso 1 1 calc R U . . .
C40 C 0.9202(3) 0.0535(2) 0.16064(17) 0.0252(8) Uani 1 1 d . . . . .
H40 H 0.845353 0.098918 0.161690 0.030 Uiso 1 1 calc R U . . .
C41 C 0.9113(4) -0.0362(3) 0.1503(2) 0.0405(10) Uani 1 1 d . . . . .
H41A H 0.890622 -0.036706 0.107982 0.061 Uiso 1 1 calc R U . . .
H41B H 0.853073 -0.047895 0.188766 0.061 Uiso 1 1 calc R U . . .
H41C H 0.984531 -0.081862 0.147393 0.061 Uiso 1 1 calc R U . . .
C42 C 1.0091(4) 0.0727(3) 0.10022(19) 0.0376(9) Uani 1 1 d . . . . .
H42A H 1.083497 0.028918 0.097856 0.056 Uiso 1 1 calc R U . . .
H42B H 1.011936 0.131827 0.105842 0.056 Uiso 1 1 calc R U . . .
H42C H 0.989093 0.069520 0.058080 0.056 Uiso 1 1 calc R U . . .
C43 C 1.2002(4) -0.0452(3) 0.3022(2) 0.0408(10) Uani 1 1 d . . . . .
H43 H 1.236828 -0.004779 0.313899 0.049 Uiso 1 1 calc R U . . .
C44 C 1.2810(4) -0.0980(3) 0.2403(2) 0.0474(11) Uani 1 1 d . . . . .
H44A H 1.292927 -0.058373 0.202160 0.071 Uiso 1 1 calc R U . . .
H44B H 1.249341 -0.140425 0.228506 0.071 Uiso 1 1 calc R U . . .
H44C H 1.353608 -0.129771 0.249726 0.071 Uiso 1 1 calc R U . . .
C45 C 1.1814(4) -0.1057(3) 0.3631(2) 0.0486(12) Uani 1 1 d . . . . .
H45A H 1.141275 -0.143869 0.354576 0.073 Uiso 1 1 calc R U . . .
H45B H 1.135946 -0.069558 0.404368 0.073 Uiso 1 1 calc R U . . .
H45C H 1.254843 -0.142076 0.369368 0.073 Uiso 1 1 calc R U . . .
C46 C 0.2821(3) 0.5555(2) 0.25738(16) 0.0190(7) Uani 1 1 d . . . . .
C47 C 0.1695(3) 0.6152(2) 0.25411(17) 0.0217(7) Uani 1 1 d . . . . .
C48 C 0.1364(3) 0.7037(2) 0.27281(19) 0.0295(8) Uani 1 1 d . . . . .
H48 H 0.182456 0.724247 0.291734 0.035 Uiso 1 1 calc R U . . .
C49 C 0.0355(4) 0.7619(3) 0.2637(2) 0.0395(10) Uani 1 1 d . . . . .
H49 H 0.011845 0.822150 0.277063 0.047 Uiso 1 1 calc R U . . .
C50 C -0.0302(3) 0.7321(3) 0.2351(2) 0.0401(10) Uani 1 1 d . . . . .
H50 H -0.097599 0.772320 0.227317 0.048 Uiso 1 1 calc R U . . .
C51 C 0.0017(3) 0.6442(3) 0.2179(2) 0.0354(9) Uani 1 1 d . . . . .
H51 H -0.045002 0.623927 0.199328 0.042 Uiso 1 1 calc R U . . .
C52 C 0.1009(3) 0.5853(2) 0.22741(18) 0.0275(8) Uani 1 1 d . . . . .
H52 H 0.122164 0.524601 0.215748 0.033 Uiso 1 1 calc R U . . .
C53 C 0.2401(3) 0.5019(2) 0.37948(17) 0.0251(8) Uani 1 1 d . . . . .
C54 C 0.3047(4) 0.4206(3) 0.41185(19) 0.0372(10) Uani 1 1 d . . . . .
H54A H 0.317417 0.367814 0.385649 0.056 Uiso 1 1 calc R U . . .
H54B H 0.260289 0.416346 0.458770 0.056 Uiso 1 1 calc R U . . .
H54C H 0.377825 0.425313 0.411976 0.056 Uiso 1 1 calc R U . . .
C55 C 0.1237(3) 0.4966(3) 0.3829(2) 0.0372(9) Uani 1 1 d . . . . .
H55A H 0.079295 0.551271 0.365830 0.056 Uiso 1 1 calc R U . . .
H55B H 0.084119 0.488636 0.430207 0.056 Uiso 1 1 calc R U . . .
H55C H 0.132963 0.446487 0.354809 0.056 Uiso 1 1 calc R U . . .
C56 C 0.2280(4) 0.5847(3) 0.41727(19) 0.0371(9) Uani 1 1 d . . . . .
H56A H 0.303464 0.587379 0.414165 0.056 Uiso 1 1 calc R U . . .
H56B H 0.186707 0.582579 0.465243 0.056 Uiso 1 1 calc R U . . .
H56C H 0.186128 0.637171 0.396627 0.056 Uiso 1 1 calc R U . . .
C57 C 0.3969(3) 0.5674(2) 0.13492(16) 0.0208(7) Uani 1 1 d . . . . .
C58 C 0.3744(3) 0.4987(2) 0.09859(18) 0.0311(8) Uani 1 1 d . . . . .
H58A H 0.387826 0.511496 0.049921 0.047 Uiso 1 1 calc R U . . .
H58B H 0.295438 0.500427 0.117929 0.047 Uiso 1 1 calc R U . . .
H58C H 0.425290 0.439881 0.104559 0.047 Uiso 1 1 calc R U . . .
C59 C 0.5214(3) 0.5611(2) 0.10833(17) 0.0267(8) Uani 1 1 d . . . . .
H59A H 0.540388 0.570078 0.059041 0.040 Uiso 1 1 calc R U . . .
H59B H 0.569006 0.502652 0.117940 0.040 Uiso 1 1 calc R U . . .
H59C H 0.534988 0.606511 0.130900 0.040 Uiso 1 1 calc R U . . .
C60 C 0.3243(3) 0.6604(2) 0.12254(19) 0.0311(8) Uani 1 1 d . . . . .
H60A H 0.349323 0.674502 0.074434 0.047 Uiso 1 1 calc R U . . .
H60B H 0.332365 0.702896 0.150971 0.047 Uiso 1 1 calc R U . . .
H60C H 0.244604 0.663344 0.134273 0.047 Uiso 1 1 calc R U . . .
C61 C 0.6329(3) 0.5040(2) 0.39434(17) 0.0255(8) Uani 1 1 d . . . . .
H61 H 0.645349 0.449302 0.421919 0.031 Uiso 1 1 calc R U . . .
C62 C 0.7307(3) 0.5079(2) 0.34464(17) 0.0232(7) Uani 1 1 d . . . . .
H62 H 0.799981 0.455715 0.342425 0.028 Uiso 1 1 calc R U . . .
C63 C 0.7532(3) 0.5946(2) 0.32468(19) 0.0317(9) Uani 1 1 d . . . . .
H63A H 0.835878 0.584095 0.313003 0.038 Uiso 1 1 calc R U . . .
H63B H 0.716104 0.636251 0.364158 0.038 Uiso 1 1 calc R U . . .
C64 C 0.7092(3) 0.6369(2) 0.26351(19) 0.0306(8) Uani 1 1 d . . . . .
H64A H 0.689484 0.701720 0.266934 0.037 Uiso 1 1 calc R U . . .
H64B H 0.770701 0.616200 0.220901 0.037 Uiso 1 1 calc R U . . .
C65 C 0.6070(3) 0.6153(2) 0.25951(18) 0.0257(8) Uani 1 1 d . . . . .
H65 H 0.590212 0.628494 0.214457 0.031 Uiso 1 1 calc R U . . .
C66 C 0.5087(3) 0.6247(2) 0.31529(18) 0.0253(8) Uani 1 1 d . . . . .
H66 H 0.435999 0.643587 0.302268 0.030 Uiso 1 1 calc R U . . .
C67 C 0.4977(4) 0.6579(2) 0.38568(19) 0.0337(9) Uani 1 1 d . . . . .
H67A H 0.417254 0.691554 0.407409 0.040 Uiso 1 1 calc R U . . .
H67B H 0.542373 0.698542 0.380522 0.040 Uiso 1 1 calc R U . . .
C68 C 0.5391(4) 0.5824(2) 0.43202(18) 0.0339(9) Uani 1 1 d . . . . .
H68A H 0.566025 0.604875 0.465403 0.041 Uiso 1 1 calc R U . . .
H68B H 0.474213 0.563062 0.457791 0.041 Uiso 1 1 calc R U . . .
C69 C 0.9938(3) 0.3199(3) 0.18794(19) 0.0333(9) Uani 1 1 d . . . . .
H69 H 0.969780 0.280647 0.225228 0.040 Uiso 1 1 calc R U . . .
C70 C 0.9694(3) 0.4119(3) 0.19431(19) 0.0328(9) Uani 1 1 d . . . . .
H70 H 0.926363 0.448680 0.236797 0.039 Uiso 1 1 calc R U . . .
C71 C 1.0317(3) 0.4388(3) 0.13438(19) 0.0298(8) Uani 1 1 d . . . . .
H71 H 1.039998 0.498732 0.126767 0.036 Uiso 1 1 calc R U . . .
C72 C 1.0914(3) 0.3666(3) 0.08987(18) 0.0290(8) Uani 1 1 d . . . . .
H72 H 1.151212 0.365560 0.046226 0.035 Uiso 1 1 calc R U . . .
C73 C 1.0686(3) 0.2918(2) 0.1239(2) 0.0306(8) Uani 1 1 d . . . . .
H73 H 1.108616 0.229050 0.107842 0.037 Uiso 1 1 calc R U . . .
C74 C 0.9564(3) 0.3553(3) -0.02268(17) 0.0301(9) Uani 1 1 d . . . . .
H74 H 1.020473 0.370242 -0.056045 0.036 Uiso 1 1 calc R U . . .
C75 C 0.9636(3) 0.2740(3) 0.01021(18) 0.0290(8) Uani 1 1 d . . . . .
H75 H 1.034117 0.222024 0.004522 0.035 Uiso 1 1 calc R U . . .
C76 C 0.8535(3) 0.2743(2) 0.04458(18) 0.0286(8) Uani 1 1 d . . . . .
H76 H 0.832636 0.222643 0.067495 0.034 Uiso 1 1 calc R U . . .
C77 C 0.7769(3) 0.3551(3) 0.03208(18) 0.0294(8) Uani 1 1 d . . . . .
H77 H 0.692488 0.370585 0.044971 0.035 Uiso 1 1 calc R U . . .
C78 C 0.8403(3) 0.4041(3) -0.01062(18) 0.0298(8) Uani 1 1 d . . . . .
H78 H 0.808358 0.460673 -0.032767 0.036 Uiso 1 1 calc R U . . .

loop_
_atom_site_aniso_label
_atom_site_aniso_U_11
_atom_site_aniso_U_22
_atom_site_aniso_U_33
_atom_site_aniso_U_23
_atom_site_aniso_U_13
_atom_site_aniso_U_12
Ir1 0.02126(8) 0.01645(6) 0.01816(7) 0.00044(5) -0.00666(5) -0.00719(5)
Zr1 0.01824(18) 0.02363(17) 0.01908(16) 0.00534(13) -0.00651(13) -0.01062(14)
Cl1 0.0282(5) 0.0267(4) 0.0297(4) 0.0079(3) -0.0080(4) -0.0113(4)
Si5 0.0163(5) 0.0133(4) 0.0162(4) 0.0004(3) -0.0048(4) -0.0043(4)
Si1 0.0166(5) 0.0137(4) 0.0193(4) 0.0007(3) -0.0055(4) -0.0045(4)
Si6 0.0172(5) 0.0151(4) 0.0180(4) 0.0000(3) -0.0047(4) -0.0043(4)
Si3 0.0202(5) 0.0157(4) 0.0177(4) 0.0018(3) -0.0057(4) -0.0061(4)
Si2 0.0180(5) 0.0218(5) 0.0190(4) 0.0045(4) -0.0054(4) -0.0085(4)
Si4 0.0152(5) 0.0162(4) 0.0189(4) 0.0022(3) -0.0058(4) -0.0044(4)
N2 0.0184(15) 0.0147(13) 0.0205(14) 0.0021(11) -0.0061(12) -0.0034(11)
N1 0.0172(15) 0.0169(13) 0.0203(14) 0.0006(11) -0.0030(12) -0.0041(12)
C1 0.0182(18) 0.0132(15) 0.0180(15) 0.0020(12) -0.0041(13) -0.0056(13)
C2 0.0187(18) 0.0145(15) 0.0251(17) 0.0016(13) -0.0065(14) -0.0059(14)
C3 0.0184(19) 0.0281(19) 0.0304(19) 0.0057(15) -0.0093(15) -0.0069(15)
C4 0.0158(19) 0.0262(18) 0.0282(18) 0.0058(14) -0.0021(15) -0.0043(15)
C5 0.023(2) 0.0252(18) 0.0205(17) 0.0022(14) -0.0053(15) -0.0059(15)
C6 0.0202(18) 0.0157(15) 0.0211(16) 0.0013(13) -0.0053(14) -0.0040(14)
C7 0.0176(18) 0.0205(16) 0.0189(16) 0.0026(13) -0.0035(14) -0.0064(14)
C8 0.027(2) 0.0276(18) 0.0218(17) 0.0002(14) -0.0067(15) -0.0102(16)
C9 0.027(2) 0.0252(18) 0.0246(18) 0.0060(14) -0.0096(15) -0.0074(16)
C10 0.0189(19) 0.0247(17) 0.0253(17) 0.0051(14) -0.0088(15) -0.0087(15)
C11 0.033(2) 0.033(2) 0.033(2) 0.0040(16) -0.0175(17) -0.0133(18)
C12 0.027(2) 0.0295(19) 0.033(2) 0.0062(16) -0.0153(17) -0.0094(17)
C13 0.018(2) 0.050(2) 0.032(2) 0.0147(18) -0.0040(17) -0.0073(18)
C14 0.045(3) 0.065(3) 0.058(3) -0.010(3) 0.025(3) -0.007(3)
C15 0.030(3) 0.062(3) 0.057(3) 0.027(2) -0.004(2) -0.020(2)
C16 0.0155(17) 0.0187(16) 0.0200(16) -0.0015(13) -0.0028(13) -0.0059(14)
C17 0.0228(19) 0.0192(16) 0.0201(16) -0.0005(13) -0.0041(14) -0.0073(14)
C18 0.043(2) 0.0278(19) 0.0206(17) -0.0012(14) -0.0078(16) -0.0178(18)
C19 0.038(2) 0.0250(19) 0.0281(19) -0.0058(15) -0.0036(17) -0.0156(17)
C20 0.037(2) 0.0195(17) 0.0268(19) -0.0011(14) -0.0030(16) -0.0116(16)
C21 0.0208(19) 0.0179(16) 0.0209(17) -0.0012(13) -0.0031(14) -0.0055(14)
C22 0.025(2) 0.0168(16) 0.0217(16) 0.0010(13) -0.0046(14) -0.0054(14)
C23 0.038(2) 0.0232(19) 0.035(2) 0.0022(16) -0.0116(18) -0.0029(17)
C24 0.038(2) 0.0284(19) 0.0244(18) 0.0050(15) -0.0063(17) -0.0153(18)
C25 0.036(2) 0.0223(17) 0.0164(16) 0.0008(13) -0.0061(15) -0.0151(16)
C26 0.042(2) 0.0284(19) 0.0266(19) 0.0056(15) -0.0098(18) -0.0101(18)
C27 0.042(2) 0.032(2) 0.0208(18) -0.0020(15) -0.0020(17) -0.0185(18)
C28A 0.057(3) 0.030(3) 0.032(3) -0.007(2) -0.006(2) -0.024(2)
C29A 0.074(5) 0.063(4) 0.085(5) -0.053(4) 0.040(4) -0.045(4)
C30A 0.071(5) 0.032(3) 0.041(3) -0.011(3) -0.004(3) -0.024(3)
C28B 0.075(7) 0.040(7) 0.043(7) -0.016(7) 0.003(7) -0.029(6)
C29B 0.082(8) 0.053(9) 0.061(9) -0.029(8) 0.004(9) -0.019(8)
C30B 0.082(9) 0.049(10) 0.047(9) -0.009(9) -0.012(9) -0.037(8)
C31 0.0156(18) 0.0197(16) 0.0249(17) 0.0041(13) -0.0057(14) -0.0042(14)
C32 0.0205(19) 0.0257(18) 0.0270(18) 0.0054(14) -0.0062(15) -0.0035(15)
C33 0.026(2) 0.0282(19) 0.030(2) -0.0012(15) -0.0059(17) 0.0015(16)
C34 0.025(2) 0.034(2) 0.037(2) 0.0048(17) -0.0132(18) -0.0037(17)
C35 0.025(2) 0.036(2) 0.031(2) 0.0036(16) -0.0129(17) -0.0036(17)
C36 0.0174(19) 0.0263(18) 0.0275(18) 0.0045(14) -0.0053(15) -0.0060(15)
C37 0.0195(19) 0.036(2) 0.0245(18) 0.0005(15) -0.0090(15) -0.0056(16)
C38 0.032(2) 0.050(2) 0.0258(19) 0.0054(17) -0.0085(17) -0.014(2)
C39 0.047(3) 0.032(2) 0.034(2) 0.0040(17) -0.019(2) -0.0092(19)
C40 0.022(2) 0.0223(17) 0.0241(18) -0.0016(14) -0.0034(15) 0.0001(15)
C41 0.047(3) 0.034(2) 0.045(2) 0.0036(18) -0.016(2) -0.016(2)
C42 0.039(3) 0.042(2) 0.031(2) 0.0079(17) -0.0073(18) -0.015(2)
C43 0.034(2) 0.040(2) 0.049(3) 0.0012(19) -0.017(2) -0.0061(19)
C44 0.028(2) 0.046(3) 0.056(3) -0.003(2) -0.014(2) 0.006(2)
C45 0.040(3) 0.046(3) 0.049(3) 0.008(2) -0.020(2) 0.005(2)
C46 0.0189(18) 0.0153(15) 0.0224(17) -0.0018(13) -0.0047(14) -0.0055(14)
C47 0.0197(19) 0.0183(16) 0.0230(17) 0.0045(13) -0.0040(14) -0.0034(14)
C48 0.026(2) 0.0216(18) 0.034(2) -0.0016(15) -0.0064(17) -0.0007(16)
C49 0.036(3) 0.0212(19) 0.047(2) -0.0042(17) -0.005(2) 0.0047(17)
C50 0.022(2) 0.033(2) 0.051(3) 0.0048(19) -0.0075(19) 0.0060(18)
C51 0.021(2) 0.041(2) 0.044(2) 0.0060(18) -0.0111(18) -0.0093(18)
C52 0.021(2) 0.0240(18) 0.035(2) 0.0017(15) -0.0054(16) -0.0062(15)
C53 0.021(2) 0.0231(17) 0.0228(17) 0.0015(14) 0.0004(15) -0.0026(15)
C54 0.036(2) 0.038(2) 0.0232(19) 0.0098(16) 0.0006(17) -0.0039(19)
C55 0.027(2) 0.048(2) 0.030(2) 0.0033(18) 0.0032(17) -0.0143(19)
C56 0.042(3) 0.036(2) 0.027(2) -0.0059(17) -0.0006(18) -0.0115(19)
C57 0.0208(19) 0.0240(17) 0.0169(16) 0.0034(13) -0.0072(14) -0.0055(15)
C58 0.036(2) 0.033(2) 0.0258(19) -0.0016(15) -0.0114(17) -0.0099(18)
C59 0.026(2) 0.035(2) 0.0168(16) 0.0049(14) -0.0044(15) -0.0091(17)
C60 0.035(2) 0.0259(19) 0.0290(19) 0.0103(15) -0.0097(17) -0.0066(17)
C61 0.035(2) 0.0265(18) 0.0196(17) 0.0004(14) -0.0137(16) -0.0108(16)
C62 0.029(2) 0.0230(17) 0.0252(18) 0.0005(14) -0.0138(15) -0.0125(16)
C63 0.040(2) 0.033(2) 0.033(2) -0.0005(16) -0.0144(18) -0.0223(19)
C64 0.040(2) 0.0292(19) 0.032(2) 0.0019(16) -0.0119(17) -0.0212(18)
C65 0.036(2) 0.0168(16) 0.0288(18) 0.0071(14) -0.0128(16) -0.0122(16)
C66 0.031(2) 0.0144(16) 0.0312(19) -0.0018(14) -0.0134(16) -0.0034(15)
C67 0.041(2) 0.0264(19) 0.032(2) -0.0095(16) -0.0102(18) -0.0056(18)
C68 0.046(3) 0.032(2) 0.0213(18) -0.0070(15) -0.0066(17) -0.0111(19)
C69 0.029(2) 0.050(2) 0.032(2) 0.0197(18) -0.0195(18) -0.0220(19)
C70 0.026(2) 0.047(2) 0.0267(19) -0.0032(17) -0.0111(17) -0.0105(19)
C71 0.025(2) 0.036(2) 0.039(2) 0.0046(17) -0.0175(17) -0.0170(17)
C72 0.0172(19) 0.046(2) 0.0274(19) 0.0032(16) -0.0067(15) -0.0151(17)
C73 0.023(2) 0.030(2) 0.042(2) 0.0013(16) -0.0191(18) -0.0053(16)
C74 0.034(2) 0.047(2) 0.0173(17) 0.0052(16) -0.0058(16) -0.0251(19)
C75 0.025(2) 0.035(2) 0.0240(18) -0.0048(15) -0.0028(16) -0.0085(17)
C76 0.034(2) 0.034(2) 0.0244(18) 0.0012(15) -0.0078(16) -0.0208(18)
C77 0.024(2) 0.045(2) 0.0260(19) -0.0025(16) -0.0107(16) -0.0165(18)
C78 0.036(2) 0.038(2) 0.0227(18) 0.0076(15) -0.0157(17) -0.0155(18)

loop_
_atom_type_symbol
_atom_type_description
_atom_type_scat_dispersion_real
_atom_type_scat_dispersion_imag
_atom_type_scat_source
C C 0.0033 0.0016 'International Tables Vol C Tables 4.2.6.8 and 6.1.1.4'
H H 0.0000 0.0000 'International Tables Vol C Tables 4.2.6.8 and 6.1.1.4'
N N 0.0061 0.0033 'International Tables Vol C Tables 4.2.6.8 and 6.1.1.4'
Si Si 0.0817 0.0704 'International Tables Vol C Tables 4.2.6.8 and 6.1.1.4'
Cl Cl 0.1484 0.1585 'International Tables Vol C Tables 4.2.6.8 and 6.1.1.4'
Zr Zr -2.9673 0.5597 'International Tables Vol C Tables 4.2.6.8 and 6.1.1.4'
Ir Ir -1.4442 7.9887 'International Tables Vol C Tables 4.2.6.8 and 6.1.1.4'

loop_
_geom_angle_atom_site_label_1
_geom_angle_atom_site_label_2
_geom_angle_atom_site_label_3
_geom_angle
_geom_angle_site_symmetry_1
_geom_angle_site_symmetry_3
_geom_angle_publ_flag
C65 Ir1 C66 38.42(13) . . ?
C65 Ir1 C61 95.19(13) . . ?
C66 Ir1 C61 80.58(13) . . ?
C65 Ir1 C62 79.05(13) . . ?
C66 Ir1 C62 87.95(13) . . ?
C61 Ir1 C62 36.55(13) . . ?
C65 Ir1 Si6 102.94(10) . . ?
C66 Ir1 Si6 90.02(10) . . ?
C61 Ir1 Si6 137.16(10) . . ?
C62 Ir1 Si6 173.69(9) . . ?
C65 Ir1 Si3 169.58(10) . . ?
C66 Ir1 Si3 146.88(10) . . ?
C61 Ir1 Si3 94.91(9) . . ?
C62 Ir1 Si3 107.91(9) . . ?
Si6 Ir1 Si3 71.01(3) . . ?
C65 Ir1 Si2 115.50(10) . . ?
C66 Ir1 Si2 148.27(9) . . ?
C61 Ir1 Si2 127.46(10) . . ?
C62 Ir1 Si2 106.42(9) . . ?
Si6 Ir1 Si2 78.28(3) . . ?
Si3 Ir1 Si2 55.58(3) . . ?
Cl1 Zr1 C72 103.78(9) . . ?
Cl1 Zr1 C74 96.64(9) . . ?
C72 Zr1 C74 84.16(12) . . ?
Cl1 Zr1 C75 128.65(9) . . ?
C72 Zr1 C75 84.70(12) . . ?
C74 Zr1 C75 32.97(12) . . ?
Cl1 Zr1 C76 126.64(9) . . ?
C72 Zr1 C76 114.56(13) . . ?
C74 Zr1 C76 54.55(11) . . ?
C75 Zr1 C76 32.60(12) . . ?
Cl1 Zr1 C73 133.74(9) . . ?
C72 Zr1 C73 33.07(12) . . ?
C74 Zr1 C73 93.95(13) . . ?
C75 Zr1 C73 76.53(13) . . ?
C76 Zr1 C73 95.72(12) . . ?
Cl1 Zr1 C71 80.29(9) . . ?
C72 Zr1 C71 32.43(12) . . ?
C74 Zr1 C71 108.91(12) . . ?
C75 Zr1 C71 116.90(13) . . ?
C76 Zr1 C71 146.64(13) . . ?
C73 Zr1 C71 53.74(12) . . ?
Cl1 Zr1 C77 94.26(9) . . ?
C72 Zr1 C77 136.62(12) . . ?
C74 Zr1 C77 54.43(12) . . ?
C75 Zr1 C77 54.01(13) . . ?
C76 Zr1 C77 32.64(12) . . ?
C73 Zr1 C77 127.59(13) . . ?
C71 Zr1 C77 162.07(12) . . ?
Cl1 Zr1 C70 90.77(10) . . ?
C72 Zr1 C70 54.03(12) . . ?
C74 Zr1 C70 138.04(12) . . ?
C75 Zr1 C70 130.44(13) . . ?
C76 Zr1 C70 141.72(13) . . ?
C73 Zr1 C70 53.92(13) . . ?
C71 Zr1 C70 32.10(12) . . ?
C77 Zr1 C70 165.82(12) . . ?
Cl1 Zr1 C78 77.51(9) . . ?
C72 Zr1 C78 114.29(12) . . ?
C74 Zr1 C78 32.72(12) . . ?
C75 Zr1 C78 53.85(13) . . ?
C76 Zr1 C78 53.86(12) . . ?
C73 Zr1 C78 126.18(13) . . ?
C71 Zr1 C78 129.94(12) . . ?
C77 Zr1 C78 32.43(11) . . ?
C70 Zr1 C78 161.31(12) . . ?
Cl1 Zr1 C69 123.22(10) . . ?
C72 Zr1 C69 53.97(12) . . ?
C74 Zr1 C69 125.83(13) . . ?
C75 Zr1 C69 102.92(13) . . ?
C76 Zr1 C69 109.33(13) . . ?
C73 Zr1 C69 32.20(13) . . ?
C71 Zr1 C69 53.29(12) . . ?
C77 Zr1 C69 139.59(12) . . ?
C70 Zr1 C69 32.55(13) . . ?
C78 Zr1 C69 156.56(14) . . ?
Cl1 Zr1 Si2 103.04(3) . . ?
C72 Zr1 Si2 131.02(9) . . ?
C74 Zr1 Si2 131.86(8) . . ?
C75 Zr1 Si2 108.54(9) . . ?
C76 Zr1 Si2 78.81(8) . . ?
C73 Zr1 Si2 102.69(9) . . ?
C71 Zr1 Si2 117.42(9) . . ?
C77 Zr1 Si2 80.40(9) . . ?
C70 Zr1 Si2 85.56(9) . . ?
C78 Zr1 Si2 111.07(9) . . ?
C69 Zr1 Si2 77.05(9) . . ?
C1 Si5 C16 105.48(13) . . ?
C1 Si5 Si1 106.19(10) . . ?
C16 Si5 Si1 125.58(10) . . ?
C1 Si5 Si4 120.82(10) . . ?
C16 Si5 Si4 120.52(11) . . ?
Si1 Si5 Si4 76.49(4) . . ?
Si6 Si1 Si2 86.78(4) . . ?
Si6 Si1 Si5 136.42(5) . . ?
Si2 Si1 Si5 105.16(5) . . ?
Si6 Si1 Si3 68.32(4) . . ?
Si2 Si1 Si3 59.15(4) . . ?
Si5 Si1 Si3 82.09(4) . . ?
N2 Si6 N1 70.21(12) . . ?
N2 Si6 Ir1 125.03(9) . . ?
N1 Si6 Ir1 123.98(9) . . ?
N2 Si6 Si1 114.94(9) . . ?
N1 Si6 Si1 122.33(9) . . ?
Ir1 Si6 Si1 100.23(4) . . ?
N2 Si6 C46 35.09(11) . . ?
N1 Si6 C46 35.12(11) . . ?
Ir1 Si6 C46 133.74(8) . . ?
Si1 Si6 C46 125.85(9) . . ?
N2 Si6 Si3 172.08(10) . . ?
N1 Si6 Si3 116.91(9) . . ?
Ir1 Si6 Si3 54.95(3) . . ?
Si1 Si6 Si3 58.87(3) . . ?
C46 Si6 Si3 151.90(9) . . ?
Si4 Si3 Ir1 129.21(4) . . ?
Si4 Si3 Si2 62.20(4) . . ?
Ir1 Si3 Si2 70.33(3) . . ?
Si4 Si3 Si1 74.65(4) . . ?
Ir1 Si3 Si1 94.68(4) . . ?
Si2 Si3 Si1 57.11(4) . . ?
Si4 Si3 Si6 125.86(4) . . ?
Ir1 Si3 Si6 54.04(3) . . ?
Si2 Si3 Si6 77.50(4) . . ?
Si1 Si3 Si6 52.81(3) . . ?
Si1 Si2 Si3 63.75(4) . . ?
Si1 Si2 Si4 75.61(4) . . ?
Si3 Si2 Si4 57.62(4) . . ?
Si1 Si2 Ir1 89.06(4) . . ?
Si3 Si2 Ir1 54.09(3) . . ?
Si4 Si2 Ir1 109.51(4) . . ?
Si1 Si2 Zr1 134.18(4) . . ?
Si3 Si2 Zr1 160.61(5) . . ?
Si4 Si2 Zr1 127.26(4) . . ?
Ir1 Si2 Zr1 112.44(3) . . ?
C31 Si4 Si3 135.28(11) . . ?
C31 Si4 Si5 127.00(11) . . ?
Si3 Si4 Si5 85.00(4) . . ?
C31 Si4 Si2 126.91(11) . . ?
Si3 Si4 Si2 60.18(4) . . ?
Si5 Si4 Si2 101.01(4) . . ?
C46 N2 C57 129.9(3) . . ?
C46 N2 Si6 91.8(2) . . ?
C57 N2 Si6 134.8(2) . . ?
C46 N1 C53 128.6(3) . . ?
C46 N1 Si6 91.4(2) . . ?
C53 N1 Si6 137.8(2) . . ?
C6 C1 C2 116.9(3) . . ?
C6 C1 Si5 127.1(2) . . ?
C2 C1 Si5 116.1(2) . . ?
C3 C2 C1 120.4(3) . . ?
C3 C2 C10 116.8(3) . . ?
C1 C2 C10 122.8(3) . . ?
C4 C3 C2 122.5(3) . . ?
C4 C3 H3 118.7 . . ?
C2 C3 H3 118.7 . . ?
C3 C4 C5 117.5(3) . . ?
C3 C4 C13 121.5(3) . . ?
C5 C4 C13 121.0(3) . . ?
C4 C5 C6 122.6(3) . . ?
C4 C5 H5 118.7 . . ?
C6 C5 H5 118.7 . . ?
C5 C6 C1 120.1(3) . . ?
C5 C6 C7 116.3(3) . . ?
C1 C6 C7 123.6(3) . . ?
C6 C7 C8 110.4(3) . . ?
C6 C7 C9 113.3(3) . . ?
C8 C7 C9 108.1(3) . . ?
C6 C7 H7 108.3 . . ?
C8 C7 H7 108.3 . . ?
C9 C7 H7 108.3 . . ?
C7 C8 H8A 109.5 . . ?
C7 C8 H8B 109.5 . . ?
H8A C8 H8B 109.5 . . ?
C7 C8 H8C 109.5 . . ?
H8A C8 H8C 109.5 . . ?
H8B C8 H8C 109.5 . . ?
C7 C9 H9A 109.5 . . ?
C7 C9 H9B 109.5 . . ?
H9A C9 H9B 109.5 . . ?
C7 C9 H9C 109.5 . . ?
H9A C9 H9C 109.5 . . ?
H9B C9 H9C 109.5 . . ?
C2 C10 C11 112.1(3) . . ?
C2 C10 C12 111.5(3) . . ?
C11 C10 C12 111.6(3) . . ?
C2 C10 H10 107.1 . . ?
C11 C10 H10 107.1 . . ?
C12 C10 H10 107.1 . . ?
C10 C11 H11A 109.5 . . ?
C10 C11 H11B 109.5 . . ?
H11A C11 H11B 109.5 . . ?
C10 C11 H11C 109.5 . . ?
H11A C11 H11C 109.5 . . ?
H11B C11 H11C 109.5 . . ?
C10 C12 H12A 109.5 . . ?
C10 C12 H12B 109.5 . . ?
H12A C12 H12B 109.5 . . ?
C10 C12 H12C 109.5 . . ?
H12A C12 H12C 109.5 . . ?
H12B C12 H12C 109.5 . . ?
C15 C13 C14 110.0(4) . . ?
C15 C13 C4 111.3(3) . . ?
C14 C13 C4 111.8(4) . . ?
C15 C13 H13 107.8 . . ?
C14 C13 H13 107.8 . . ?
C4 C13 H13 107.8 . . ?
C13 C14 H14A 109.5 . . ?
C13 C14 H14B 109.5 . . ?
H14A C14 H14B 109.5 . . ?
C13 C14 H14C 109.5 . . ?
H14A C14 H14C 109.5 . . ?
H14B C14 H14C 109.5 . . ?
C13 C15 H15A 109.5 . . ?
C13 C15 H15B 109.5 . . ?
H15A C15 H15B 109.5 . . ?
C13 C15 H15C 109.5 . . ?
H15A C15 H15C 109.5 . . ?
H15B C15 H15C 109.5 . . ?
C21 C16 C17 117.1(3) . . ?
C21 C16 Si5 119.6(2) . . ?
C17 C16 Si5 123.0(2) . . ?
C18 C17 C16 119.8(3) . . ?
C18 C17 C25 116.4(3) . . ?
C16 C17 C25 123.8(3) . . ?
C19 C18 C17 123.1(3) . . ?
C19 C18 H18 118.5 . . ?
C17 C18 H18 118.5 . . ?
C20 C19 C18 116.8(3) . . ?
C20 C19 C28B 120.8(15) . . ?
C18 C19 C28B 121.8(15) . . ?
C20 C19 C28A 124.4(4) . . ?
C18 C19 C28A 118.8(4) . . ?
C19 C20 C21 122.8(3) . . ?
C19 C20 H20 118.6 . . ?
C21 C20 H20 118.6 . . ?
C20 C21 C16 120.1(3) . . ?
C20 C21 C22 116.4(3) . . ?
C16 C21 C22 123.5(3) . . ?
C21 C22 C24 111.3(3) . . ?
C21 C22 C23 112.9(3) . . ?
C24 C22 C23 109.8(3) . . ?
C21 C22 H22 107.5 . . ?
C24 C22 H22 107.5 . . ?
C23 C22 H22 107.5 . . ?
C22 C23 H23A 109.5 . . ?
C22 C23 H23B 109.5 . . ?
H23A C23 H23B 109.5 . . ?
C22 C23 H23C 109.5 . . ?
H23A C23 H23C 109.5 . . ?
H23B C23 H23C 109.5 . . ?
C22 C24 H24A 109.5 . . ?
C22 C24 H24B 109.5 . . ?
H24A C24 H24B 109.5 . . ?
C22 C24 H24C 109.5 . . ?
H24A C24 H24C 109.5 . . ?
H24B C24 H24C 109.5 . . ?
C17 C25 C27 111.8(3) . . ?
C17 C25 C26 112.2(3) . . ?
C27 C25 C26 109.5(3) . . ?
C17 C25 H25 107.7 . . ?
C27 C25 H25 107.7 . . ?
C26 C25 H25 107.7 . . ?
C25 C26 H26A 109.5 . . ?
C25 C26 H26B 109.5 . . ?
H26A C26 H26B 109.5 . . ?
C25 C26 H26C 109.5 . . ?
H26A C26 H26C 109.5 . . ?
H26B C26 H26C 109.5 . . ?
C25 C27 H27A 109.5 . . ?
C25 C27 H27B 109.5 . . ?
H27A C27 H27B 109.5 . . ?
C25 C27 H27C 109.5 . . ?
H27A C27 H27C 109.5 . . ?
H27B C27 H27C 109.5 . . ?
C30A C28A C29A 112.3(6) . . ?
C30A C28A C19 116.5(6) . . ?
C29A C28A C19 111.3(5) . . ?
C30A C28A H28A 105.2 . . ?
C29A C28A H28A 105.2 . . ?
C19 C28A H28A 105.2 . . ?
C28A C29A H29A 109.5 . . ?
C28A C29A H29B 109.5 . . ?
H29A C29A H29B 109.5 . . ?
C28A C29A H29C 109.5 . . ?
H29A C29A H29C 109.5 . . ?
H29B C29A H29C 109.5 . . ?
C28A C30A H30A 109.5 . . ?
C28A C30A H30B 109.5 . . ?
H30A C30A H30B 109.5 . . ?
C28A C30A H30C 109.5 . . ?
H30A C30A H30C 109.5 . . ?
H30B C30A H30C 109.5 . . ?
C29B C28B C30B 113(2) . . ?
C29B C28B C19 110(2) . . ?
C30B C28B C19 107(2) . . ?
C29B C28B H28B 109.0 . . ?
C30B C28B H28B 109.0 . . ?
C19 C28B H28B 109.0 . . ?
C28B C29B H29D 109.5 . . ?
C28B C29B H29E 109.5 . . ?
H29D C29B H29E 109.5 . . ?
C28B C29B H29F 109.5 . . ?
H29D C29B H29F 109.5 . . ?
H29E C29B H29F 109.5 . . ?
C28B C30B H30D 109.5 . . ?
C28B C30B H30E 109.5 . . ?
H30D C30B H30E 109.5 . . ?
C28B C30B H30F 109.5 . . ?
H30D C30B H30F 109.5 . . ?
H30E C30B H30F 109.5 . . ?
C32 C31 C36 118.4(3) . . ?
C32 C31 Si4 119.3(2) . . ?
C36 C31 Si4 122.2(3) . . ?
C33 C32 C31 119.4(3) . . ?
C33 C32 C40 117.5(3) . . ?
C31 C32 C40 123.1(3) . . ?
C34 C33 C32 122.2(3) . . ?
C34 C33 H33 118.9 . . ?
C32 C33 H33 118.9 . . ?
C35 C34 C33 117.6(3) . . ?
C35 C34 C43 118.9(3) . . ?
C33 C34 C43 123.4(4) . . ?
C34 C35 C36 122.7(3) . . ?
C34 C35 H35 118.6 . . ?
C36 C35 H35 118.6 . . ?
C35 C36 C31 119.6(3) . . ?
C35 C36 C37 117.9(3) . . ?
C31 C36 C37 122.4(3) . . ?
C38 C37 C36 113.7(3) . . ?
C38 C37 C39 110.5(3) . . ?
C36 C37 C39 110.5(3) . . ?
C38 C37 H37 107.3 . . ?
C36 C37 H37 107.3 . . ?
C39 C37 H37 107.3 . . ?
C37 C38 H38A 109.5 . . ?
C37 C38 H38B 109.5 . . ?
H38A C38 H38B 109.5 . . ?
C37 C38 H38C 109.5 . . ?
H38A C38 H38C 109.5 . . ?
H38B C38 H38C 109.5 . . ?
C37 C39 H39A 109.5 . . ?
C37 C39 H39B 109.5 . . ?
H39A C39 H39B 109.5 . . ?
C37 C39 H39C 109.5 . . ?
H39A C39 H39C 109.5 . . ?
H39B C39 H39C 109.5 . . ?
C41 C40 C42 109.6(3) . . ?
C41 C40 C32 113.4(3) . . ?
C42 C40 C32 110.5(3) . . ?
C41 C40 H40 107.7 . . ?
C42 C40 H40 107.7 . . ?
C32 C40 H40 107.7 . . ?
C40 C41 H41A 109.5 . . ?
C40 C41 H41B 109.5 . . ?
H41A C41 H41B 109.5 . . ?
C40 C41 H41C 109.5 . . ?
H41A C41 H41C 109.5 . . ?
H41B C41 H41C 109.5 . . ?
C40 C42 H42A 109.5 . . ?
C40 C42 H42B 109.5 . . ?
H42A C42 H42B 109.5 . . ?
C40 C42 H42C 109.5 . . ?
H42A C42 H42C 109.5 . . ?
H42B C42 H42C 109.5 . . ?
C44 C43 C45 110.6(4) . . ?
C44 C43 C34 114.7(3) . . ?
C45 C43 C34 109.6(3) . . ?
C44 C43 H43 107.2 . . ?
C45 C43 H43 107.2 . . ?
C34 C43 H43 107.2 . . ?
C43 C44 H44A 109.5 . . ?
C43 C44 H44B 109.5 . . ?
H44A C44 H44B 109.5 . . ?
C43 C44 H44C 109.5 . . ?
H44A C44 H44C 109.5 . . ?
H44B C44 H44C 109.5 . . ?
C43 C45 H45A 109.5 . . ?
C43 C45 H45B 109.5 . . ?
H45A C45 H45B 109.5 . . ?
C43 C45 H45C 109.5 . . ?
H45A C45 H45C 109.5 . . ?
H45B C45 H45C 109.5 . . ?
N2 C46 N1 106.6(3) . . ?
N2 C46 C47 124.4(3) . . ?
N1 C46 C47 129.0(3) . . ?
N2 C46 Si6 53.09(16) . . ?
N1 C46 Si6 53.50(16) . . ?
C47 C46 Si6 177.3(2) . . ?
C52 C47 C48 119.9(3) . . ?
C52 C47 C46 120.4(3) . . ?
C48 C47 C46 119.4(3) . . ?
C49 C48 C47 119.6(4) . . ?
C49 C48 H48 120.2 . . ?
C47 C48 H48 120.2 . . ?
C50 C49 C48 120.0(4) . . ?
C50 C49 H49 120.0 . . ?
C48 C49 H49 120.0 . . ?
C51 C50 C49 120.2(4) . . ?
C51 C50 H50 119.9 . . ?
C49 C50 H50 119.9 . . ?
C50 C51 C52 120.6(4) . . ?
C50 C51 H51 119.7 . . ?
C52 C51 H51 119.7 . . ?
C51 C52 C47 119.6(3) . . ?
C51 C52 H52 120.2 . . ?
C47 C52 H52 120.2 . . ?
N1 C53 C54 106.8(3) . . ?
N1 C53 C55 111.7(3) . . ?
C54 C53 C55 109.2(3) . . ?
N1 C53 C56 109.1(3) . . ?
C54 C53 C56 109.4(3) . . ?
C55 C53 C56 110.6(3) . . ?
C53 C54 H54A 109.5 . . ?
C53 C54 H54B 109.5 . . ?
H54A C54 H54B 109.5 . . ?
C53 C54 H54C 109.5 . . ?
H54A C54 H54C 109.5 . . ?
H54B C54 H54C 109.5 . . ?
C53 C55 H55A 109.5 . . ?
C53 C55 H55B 109.5 . . ?
H55A C55 H55B 109.5 . . ?
C53 C55 H55C 109.5 . . ?
H55A C55 H55C 109.5 . . ?
H55B C55 H55C 109.5 . . ?
C53 C56 H56A 109.5 . . ?
C53 C56 H56B 109.5 . . ?
H56A C56 H56B 109.5 . . ?
C53 C56 H56C 109.5 . . ?
H56A C56 H56C 109.5 . . ?
H56B C56 H56C 109.5 . . ?
N2 C57 C59 105.5(3) . . ?
N2 C57 C58 108.9(3) . . ?
C59 C57 C58 109.8(3) . . ?
N2 C57 C60 113.1(3) . . ?
C59 C57 C60 108.6(3) . . ?
C58 C57 C60 110.7(3) . . ?
C57 C58 H58A 109.5 . . ?
C57 C58 H58B 109.5 . . ?
H58A C58 H58B 109.5 . . ?
C57 C58 H58C 109.5 . . ?
H58A C58 H58C 109.5 . . ?
H58B C58 H58C 109.5 . . ?
C57 C59 H59A 109.5 . . ?
C57 C59 H59B 109.5 . . ?
H59A C59 H59B 109.5 . . ?
C57 C59 H59C 109.5 . . ?
H59A C59 H59C 109.5 . . ?
H59B C59 H59C 109.5 . . ?
C57 C60 H60A 109.5 . . ?
C57 C60 H60B 109.5 . . ?
H60A C60 H60B 109.5 . . ?
C57 C60 H60C 109.5 . . ?
H60A C60 H60C 109.5 . . ?
H60B C60 H60C 109.5 . . ?
C62 C61 C68 125.1(3) . . ?
C62 C61 Ir1 74.39(19) . . ?
C68 C61 Ir1 109.3(2) . . ?
C62 C61 H61 113.7 . . ?
C68 C61 H61 113.7 . . ?
Ir1 C61 H61 113.7 . . ?
C61 C62 C63 122.0(3) . . ?
C61 C62 Ir1 69.06(19) . . ?
C63 C62 Ir1 112.8(2) . . ?
C61 C62 H62 114.9 . . ?
C63 C62 H62 114.9 . . ?
Ir1 C62 H62 114.9 . . ?
C62 C63 C64 112.6(3) . . ?
C62 C63 H63A 109.1 . . ?
C64 C63 H63A 109.1 . . ?
C62 C63 H63B 109.1 . . ?
C64 C63 H63B 109.1 . . ?
H63A C63 H63B 107.8 . . ?
C65 C64 C63 113.2(3) . . ?
C65 C64 H64A 108.9 . . ?
C63 C64 H64A 108.9 . . ?
C65 C64 H64B 108.9 . . ?
C63 C64 H64B 108.9 . . ?
H64A C64 H64B 107.8 . . ?
C66 C65 C64 124.0(3) . . ?
C66 C65 Ir1 71.02(18) . . ?
C64 C65 Ir1 113.7(2) . . ?
C66 C65 H65 113.7 . . ?
C64 C65 H65 113.7 . . ?
Ir1 C65 H65 113.7 . . ?
C65 C66 C67 122.5(3) . . ?
C65 C66 Ir1 70.56(19) . . ?
C67 C66 Ir1 113.6(2) . . ?
C65 C66 H66 114.3 . . ?
C67 C66 H66 114.3 . . ?
Ir1 C66 H66 114.3 . . ?
C66 C67 C68 112.3(3) . . ?
C66 C67 H67A 109.1 . . ?
C68 C67 H67A 109.1 . . ?
C66 C67 H67B 109.1 . . ?
C68 C67 H67B 109.1 . . ?
H67A C67 H67B 107.9 . . ?
C61 C68 C67 113.8(3) . . ?
C61 C68 H68A 108.8 . . ?
C67 C68 H68A 108.8 . . ?
C61 C68 H68B 108.8 . . ?
C67 C68 H68B 108.8 . . ?
H68A C68 H68B 107.7 . . ?
C73 C69 C70 108.4(3) . . ?
C73 C69 Zr1 73.0(2) . . ?
C70 C69 Zr1 73.6(2) . . ?
C73 C69 H69 125.6 . . ?
C70 C69 H69 125.6 . . ?
Zr1 C69 H69 125.6 . . ?
C71 C70 C69 107.2(3) . . ?
C71 C70 Zr1 73.4(2) . . ?
C69 C70 Zr1 73.9(2) . . ?
C71 C70 H70 126.0 . . ?
C69 C70 H70 126.0 . . ?
Zr1 C70 H70 126.0 . . ?
C70 C71 C72 109.4(3) . . ?
C70 C71 Zr1 74.5(2) . . ?
C72 C71 Zr1 72.7(2) . . ?
C70 C71 H71 125.1 . . ?
C72 C71 H71 125.1 . . ?
Zr1 C71 H71 125.1 . . ?
C71 C72 C73 107.3(3) . . ?
C71 C72 Zr1 74.9(2) . . ?
C73 C72 Zr1 74.4(2) . . ?
C71 C72 H72 125.8 . . ?
C73 C72 H72 125.8 . . ?
Zr1 C72 H72 125.8 . . ?
C69 C73 C72 107.7(3) . . ?
C69 C73 Zr1 74.8(2) . . ?
C72 C73 Zr1 72.6(2) . . ?
C69 C73 H73 125.8 . . ?
C72 C73 H73 125.8 . . ?
Zr1 C73 H73 125.8 . . ?
C78 C74 C75 107.3(3) . . ?
C78 C74 Zr1 75.3(2) . . ?
C75 C74 Zr1 74.0(2) . . ?
C78 C74 H74 125.8 . . ?
C75 C74 H74 125.8 . . ?
Zr1 C74 H74 125.8 . . ?
C76 C75 C74 108.5(3) . . ?
C76 C75 Zr1 74.0(2) . . ?
C74 C75 Zr1 73.0(2) . . ?
C76 C75 H75 125.5 . . ?
C74 C75 H75 125.5 . . ?
Zr1 C75 H75 125.5 . . ?
C75 C76 C77 108.0(3) . . ?
C75 C76 Zr1 73.4(2) . . ?
C77 C76 Zr1 74.2(2) . . ?
C75 C76 H76 125.7 . . ?
C77 C76 H76 125.7 . . ?
Zr1 C76 H76 125.7 . . ?
C78 C77 C76 107.9(3) . . ?
C78 C77 Zr1 74.2(2) . . ?
C76 C77 Zr1 73.2(2) . . ?
C78 C77 H77 125.7 . . ?
C76 C77 H77 125.7 . . ?
Zr1 C77 H77 125.7 . . ?
C77 C78 C74 108.4(3) . . ?
C77 C78 Zr1 73.32(19) . . ?
C74 C78 Zr1 71.97(19) . . ?
C77 C78 H78 125.7 . . ?
C74 C78 H78 125.7 . . ?
Zr1 C78 H78 125.7 . . ?

loop_
_geom_bond_atom_site_label_1
_geom_bond_atom_site_label_2
_geom_bond_distance
_geom_bond_site_symmetry_2
_geom_bond_publ_flag
Ir1 C65 2.158(3) . ?
Ir1 C66 2.165(3) . ?
Ir1 C61 2.195(3) . ?
Ir1 C62 2.264(3) . ?
Ir1 Si6 2.3187(9) . ?
Ir1 Si3 2.3451(9) . ?
Ir1 Si2 2.7262(10) . ?
Zr1 Cl1 2.4516(9) . ?
Zr1 C72 2.477(3) . ?
Zr1 C74 2.480(3) . ?
Zr1 C75 2.492(4) . ?
Zr1 C76 2.499(3) . ?
Zr1 C73 2.501(4) . ?
Zr1 C71 2.505(3) . ?
Zr1 C77 2.511(3) . ?
Zr1 C70 2.519(4) . ?
Zr1 C78 2.523(3) . ?
Zr1 C69 2.523(3) . ?
Zr1 Si2 2.7441(9) . ?
Si5 C1 1.926(3) . ?
Si5 C16 1.937(3) . ?
Si5 Si1 2.3443(12) . ?
Si5 Si4 2.3817(12) . ?
Si1 Si6 2.3220(12) . ?
Si1 Si2 2.3360(12) . ?
Si1 Si3 2.4951(12) . ?
Si6 N2 1.860(3) . ?
Si6 N1 1.870(3) . ?
Si6 C46 2.325(3) . ?
Si6 Si3 2.7086(12) . ?
Si3 Si4 2.3247(13) . ?
Si3 Si2 2.3883(12) . ?
Si2 Si4 2.4351(12) . ?
Si4 C31 1.914(3) . ?
N2 C46 1.337(4) . ?
N2 C57 1.483(4) . ?
N1 C46 1.338(4) . ?
N1 C53 1.491(4) . ?
C1 C6 1.428(4) . ?
C1 C2 1.428(4) . ?
C2 C3 1.391(5) . ?
C2 C10 1.520(4) . ?
C3 C4 1.383(5) . ?
C3 H3 0.9500 . ?
C4 C5 1.387(5) . ?
C4 C13 1.523(5) . ?
C5 C6 1.392(5) . ?
C5 H5 0.9500 . ?
C6 C7 1.522(5) . ?
C7 C8 1.525(4) . ?
C7 C9 1.531(4) . ?
C7 H7 1.0000 . ?
C8 H8A 0.9800 . ?
C8 H8B 0.9800 . ?
C8 H8C 0.9800 . ?
C9 H9A 0.9800 . ?
C9 H9B 0.9800 . ?
C9 H9C 0.9800 . ?
C10 C11 1.528(5) . ?
C10 C12 1.529(5) . ?
C10 H10 1.0000 . ?
C11 H11A 0.9800 . ?
C11 H11B 0.9800 . ?
C11 H11C 0.9800 . ?
C12 H12A 0.9800 . ?
C12 H12B 0.9800 . ?
C12 H12C 0.9800 . ?
C13 C15 1.516(6) . ?
C13 C14 1.519(6) . ?
C13 H13 1.0000 . ?
C14 H14A 0.9800 . ?
C14 H14B 0.9800 . ?
C14 H14C 0.9800 . ?
C15 H15A 0.9800 . ?
C15 H15B 0.9800 . ?
C15 H15C 0.9800 . ?
C16 C21 1.419(4) . ?
C16 C17 1.420(4) . ?
C17 C18 1.391(5) . ?
C17 C25 1.526(4) . ?
C18 C19 1.385(5) . ?
C18 H18 0.9500 . ?
C19 C20 1.379(5) . ?
C19 C28B 1.519(18) . ?
C19 C28A 1.524(6) . ?
C20 C21 1.394(5) . ?
C20 H20 0.9500 . ?
C21 C22 1.523(4) . ?
C22 C24 1.526(5) . ?
C22 C23 1.527(5) . ?
C22 H22 1.0000 . ?
C23 H23A 0.9800 . ?
C23 H23B 0.9800 . ?
C23 H23C 0.9800 . ?
C24 H24A 0.9800 . ?
C24 H24B 0.9800 . ?
C24 H24C 0.9800 . ?
C25 C27 1.534(5) . ?
C25 C26 1.537(5) . ?
C25 H25 1.0000 . ?
C26 H26A 0.9800 . ?
C26 H26B 0.9800 . ?
C26 H26C 0.9800 . ?
C27 H27A 0.9800 . ?
C27 H27B 0.9800 . ?
C27 H27C 0.9800 . ?
C28A C30A 1.481(7) . ?
C28A C29A 1.489(8) . ?
C28A H28A 1.0000 . ?
C29A H29A 0.9800 . ?
C29A H29B 0.9800 . ?
C29A H29C 0.9800 . ?
C30A H30A 0.9800 . ?
C30A H30B 0.9800 . ?
C30A H30C 0.9800 . ?
C28B C29B 1.475(17) . ?
C28B C30B 1.485(17) . ?
C28B H28B 1.0000 . ?
C29B H29D 0.9800 . ?
C29B H29E 0.9800 . ?
C29B H29F 0.9800 . ?
C30B H30D 0.9800 . ?
C30B H30E 0.9800 . ?
C30B H30F 0.9800 . ?
C31 C32 1.411(5) . ?
C31 C36 1.422(5) . ?
C32 C33 1.399(5) . ?
C32 C40 1.525(5) . ?
C33 C34 1.389(5) . ?
C33 H33 0.9500 . ?
C34 C35 1.382(5) . ?
C34 C43 1.539(5) . ?
C35 C36 1.382(5) . ?
C35 H35 0.9500 . ?
C36 C37 1.519(5) . ?
C37 C38 1.516(5) . ?
C37 C39 1.531(5) . ?
C37 H37 1.0000 . ?
C38 H38A 0.9800 . ?
C38 H38B 0.9800 . ?
C38 H38C 0.9800 . ?
C39 H39A 0.9800 . ?
C39 H39B 0.9800 . ?
C39 H39C 0.9800 . ?
C40 C41 1.519(5) . ?
C40 C42 1.524(5) . ?
C40 H40 1.0000 . ?
C41 H41A 0.9800 . ?
C41 H41B 0.9800 . ?
C41 H41C 0.9800 . ?
C42 H42A 0.9800 . ?
C42 H42B 0.9800 . ?
C42 H42C 0.9800 . ?
C43 C44 1.497(6) . ?
C43 C45 1.537(6) . ?
C43 H43 1.0000 . ?
C44 H44A 0.9800 . ?
C44 H44B 0.9800 . ?
C44 H44C 0.9800 . ?
C45 H45A 0.9800 . ?
C45 H45B 0.9800 . ?
C45 H45C 0.9800 . ?
C46 C47 1.479(5) . ?
C47 C52 1.389(5) . ?
C47 C48 1.391(5) . ?
C48 C49 1.390(5) . ?
C48 H48 0.9500 . ?
C49 C50 1.379(6) . ?
C49 H49 0.9500 . ?
C50 C51 1.376(6) . ?
C50 H50 0.9500 . ?
C51 C52 1.381(5) . ?
C51 H51 0.9500 . ?
C52 H52 0.9500 . ?
C53 C54 1.521(5) . ?
C53 C55 1.526(5) . ?
C53 C56 1.530(5) . ?
C54 H54A 0.9800 . ?
C54 H54B 0.9800 . ?
C54 H54C 0.9800 . ?
C55 H55A 0.9800 . ?
C55 H55B 0.9800 . ?
C55 H55C 0.9800 . ?
C56 H56A 0.9800 . ?
C56 H56B 0.9800 . ?
C56 H56C 0.9800 . ?
C57 C59 1.524(5) . ?
C57 C58 1.525(5) . ?
C57 C60 1.527(5) . ?
C58 H58A 0.9800 . ?
C58 H58B 0.9800 . ?
C58 H58C 0.9800 . ?
C59 H59A 0.9800 . ?
C59 H59B 0.9800 . ?
C59 H59C 0.9800 . ?
C60 H60A 0.9800 . ?
C60 H60B 0.9800 . ?
C60 H60C 0.9800 . ?
C61 C62 1.400(5) . ?
C61 C68 1.505(5) . ?
C61 H61 1.0000 . ?
C62 C63 1.518(5) . ?
C62 H62 1.0000 . ?
C63 C64 1.545(5) . ?
C63 H63A 0.9900 . ?
C63 H63B 0.9900 . ?
C64 C65 1.505(5) . ?
C64 H64A 0.9900 . ?
C64 H64B 0.9900 . ?
C65 C66 1.422(5) . ?
C65 H65 1.0000 . ?
C66 C67 1.528(5) . ?
C66 H66 1.0000 . ?
C67 C68 1.532(5) . ?
C67 H67A 0.9900 . ?
C67 H67B 0.9900 . ?
C68 H68A 0.9900 . ?
C68 H68B 0.9900 . ?
C69 C73 1.393(5) . ?
C69 C70 1.413(6) . ?
C69 H69 1.0000 . ?
C70 C71 1.389(5) . ?
C70 H70 1.0000 . ?
C71 C72 1.392(5) . ?
C71 H71 1.0000 . ?
C72 C73 1.417(5) . ?
C72 H72 1.0000 . ?
C73 H73 1.0000 . ?
C74 C78 1.410(5) . ?
C74 C75 1.411(5) . ?
C74 H74 1.0000 . ?
C75 C76 1.401(5) . ?
C75 H75 1.0000 . ?
C76 C77 1.408(5) . ?
C76 H76 1.0000 . ?
C77 C78 1.406(5) . ?
C77 H77 1.0000 . ?
C78 H78 1.0000 . ?
